data_7029221
loop_
_publ_author_name
'Tang, Xiao-Yan'
'Long, Ying-Yun'
'Wang, Yong-Xia'
'Liu, Jing-Yu'
'Li, Yue-Sheng'

_publ_section_title
;
 Synthesis and characterization of phosphine-(thio)phenolate-based
 half-zirconocenes and their application in ethylene (co-)polymerization.
;
_journal_issue 1
_journal_name_full 'Dalton transactions (Cambridge, England : 2003)'
_journal_page_first 222
_journal_page_last 230
_journal_paper_doi 10.1039/c3dt51659h
_journal_volume 43
_journal_year 2014
_chemical_formula_sum 'C39 H53 Cl2 O3 P Si Zr'
_chemical_formula_weight 790.99
_chemical_name_systematic
; 
 ? 
;
_space_group_IT_number 2
_symmetry_cell_setting triclinic
_symmetry_space_group_name_Hall '-P 1'
_symmetry_space_group_name_H-M 'P -1'
_atom_sites_solution_hydrogens geom
_atom_sites_solution_primary direct
_atom_sites_solution_secondary difmap
_audit_creation_method SHELXL-97
_cell_angle_alpha 106.1290(10)
_cell_angle_beta 91.0240(10)
_cell_angle_gamma 111.5860(10)
_cell_formula_units_Z 2
_cell_length_a 10.2467(5)
_cell_length_b 12.3347(6)
_cell_length_c 17.2140(8)
_cell_measurement_temperature 185(2)
_cell_volume 1925.82(16)
_computing_structure_refinement 'SHELXL-97 (Sheldrick, 1997)'
_computing_structure_solution 'SHELXS-97 (Sheldrick, 1990)'
_diffrn_ambient_temperature 185(2)
_diffrn_measured_fraction_theta_full 0.974
_diffrn_measured_fraction_theta_max 0.974
_diffrn_radiation_monochromator graphite
_diffrn_radiation_source 'fine-focus sealed tube'
_diffrn_radiation_type MoK\a
_diffrn_radiation_wavelength 0.71073
_diffrn_reflns_av_R_equivalents 0.0159
_diffrn_reflns_av_sigmaI/netI 0.0321
_diffrn_reflns_limit_h_max 12
_diffrn_reflns_limit_h_min -12
_diffrn_reflns_limit_k_max 15
_diffrn_reflns_limit_k_min -14
_diffrn_reflns_limit_l_max 21
_diffrn_reflns_limit_l_min -11
_diffrn_reflns_number 10513
_diffrn_reflns_theta_full 26.04
_diffrn_reflns_theta_max 26.04
_diffrn_reflns_theta_min 1.86
_exptl_absorpt_coefficient_mu 0.532
_exptl_absorpt_correction_T_max 0.9340
_exptl_absorpt_correction_T_min 0.8481
_exptl_absorpt_correction_type multi-scan
_exptl_crystal_colour colourless
_exptl_crystal_density_diffrn 1.364
_exptl_crystal_density_method 'not measured'
_exptl_crystal_description block
_exptl_crystal_F_000 828
_exptl_crystal_size_max 0.32
_exptl_crystal_size_mid 0.24
_exptl_crystal_size_min 0.13
_refine_diff_density_max 0.881
_refine_diff_density_min -0.434
_refine_diff_density_rms 0.079
_refine_ls_extinction_method none
_refine_ls_goodness_of_fit_ref 1.047
_refine_ls_hydrogen_treatment constr
_refine_ls_matrix_type full
_refine_ls_number_parameters 424
_refine_ls_number_reflns 7405
_refine_ls_number_restraints 23
_refine_ls_restrained_S_all 1.048
_refine_ls_R_factor_all 0.0462
_refine_ls_R_factor_gt 0.0409
_refine_ls_shift/su_max 0.002
_refine_ls_shift/su_mean 0.000
_refine_ls_structure_factor_coef Fsqd
_refine_ls_weighting_details 'calc w=1/[\s^2^(Fo^2^)+(0.0567P)^2^+1.7778P] where P=(Fo^2^+2Fc^2^)/3'
_refine_ls_weighting_scheme calc
_refine_ls_wR_factor_gt 0.1022
_refine_ls_wR_factor_ref 0.1066
_reflns_number_gt 6621
_reflns_number_total 7405
_reflns_threshold_expression >2sigma(I)
_cod_data_source_file c3dt51659h.txt
_cod_data_source_block shan1
_cod_original_sg_symbol_H-M P-1
_cod_database_code 7029221

loop_
_symmetry_equiv_pos_as_xyz
'x, y, z'
'-x, -y, -z'

loop_
_atom_site_label
_atom_site_type_symbol
_atom_site_fract_x
_atom_site_fract_y
_atom_site_fract_z
_atom_site_U_iso_or_equiv
_atom_site_adp_type
_atom_site_occupancy
_atom_site_symmetry_multiplicity
_atom_site_calc_flag
_atom_site_refinement_flags
C37 C 0.3464(10) 0.4310(6) 0.8291(5) 0.145(3) Uani 1 1 d U
H37A H 0.4375 0.4857 0.8178 0.175 Uiso 1 1 calc R
H37B H 0.2974 0.3643 0.7780 0.175 Uiso 1 1 calc R
C36 C 0.3714(8) 0.3796(7) 0.8938(7) 0.157(4) Uani 1 1 d U
H36A H 0.3354 0.2892 0.8725 0.189 Uiso 1 1 calc R
H36B H 0.4740 0.4115 0.9131 0.189 Uiso 1 1 calc R
C38 C 0.2633(7) 0.4957(6) 0.8580(4) 0.1046(18) Uani 1 1 d U
H38A H 0.1641 0.4486 0.8314 0.126 Uiso 1 1 calc R
H38B H 0.2988 0.5751 0.8465 0.126 Uiso 1 1 calc R
C39 C 0.2712(6) 0.5156(5) 0.9472(3) 0.0826(14) Uani 1 1 d U
H39A H 0.3496 0.5941 0.9767 0.099 Uiso 1 1 calc R
H39B H 0.1815 0.5181 0.9664 0.099 Uiso 1 1 calc R
O3 O 0.2950(6) 0.4177(4) 0.9613(3) 0.1316(17) Uani 1 1 d .
Zr1 Zr 0.83462(2) 0.94560(2) 0.717105(14) 0.02062(9) Uani 1 1 d .
Cl2 Cl 1.04259(7) 1.09549(6) 0.81547(4) 0.02800(15) Uani 1 1 d .
P1 P 0.71134(7) 1.11862(6) 0.79918(4) 0.02297(15) Uani 1 1 d .
Cl1 Cl 0.87185(7) 0.75784(6) 0.71527(4) 0.03179(16) Uani 1 1 d .
O2 O 0.76093(19) 0.90716(17) 0.84494(11) 0.0262(4) Uani 1 1 d .
O1 O 0.61748(18) 0.86829(16) 0.69330(11) 0.0230(4) Uani 1 1 d .
C14 C 0.5858(3) 1.2289(3) 0.71515(18) 0.0315(6) Uani 1 1 d .
H14A H 0.5146 1.1489 0.6928 0.038 Uiso 1 1 calc R
C7 C 0.7613(3) 1.1755(2) 0.91015(16) 0.0266(6) Uani 1 1 d .
C2 C 0.5309(3) 1.0074(2) 0.77882(16) 0.0243(5) Uani 1 1 d .
C22 C 0.9595(3) 0.9068(3) 0.58967(16) 0.0288(6) Uani 1 1 d .
C21 C 1.0236(3) 1.0340(3) 0.62754(16) 0.0296(6) Uani 1 1 d .
C6 C 0.3685(3) 0.7978(2) 0.70302(16) 0.0256(6) Uani 1 1 d .
C20 C 0.9196(3) 1.0837(3) 0.62641(16) 0.0292(6) Uani 1 1 d .
C1 C 0.5075(3) 0.8909(2) 0.72479(16) 0.0234(5) Uani 1 1 d .
C23 C 0.8142(3) 0.8761(3) 0.56416(16) 0.0274(6) Uani 1 1 d .
C35 C 0.8599(3) 0.9378(3) 0.91812(17) 0.0333(6) Uani 1 1 d .
H35A H 0.8988 1.0270 0.9465 0.040 Uiso 1 1 calc R
H35B H 0.9394 0.9122 0.9033 0.040 Uiso 1 1 calc R
C17 C 0.7900(4) 1.4623(3) 0.7796(2) 0.0413(8) Uani 1 1 d .
H17A H 0.8603 1.5427 0.8019 0.050 Uiso 1 1 calc R
C32 C 0.6377(3) 0.7975(3) 0.84221(19) 0.0344(7) Uani 1 1 d .
H32A H 0.6187 0.7344 0.7885 0.041 Uiso 1 1 calc R
H32B H 0.5528 0.8173 0.8512 0.041 Uiso 1 1 calc R
C18 C 0.7964(3) 1.3679(3) 0.80643(19) 0.0367(7) Uani 1 1 d .
H18A H 0.8706 1.3845 0.8473 0.044 Uiso 1 1 calc R
C3 C 0.4164(3) 1.0323(3) 0.81081(17) 0.0284(6) Uani 1 1 d .
H3A H 0.4319 1.1119 0.8456 0.034 Uiso 1 1 calc R
C13 C 0.6948(3) 1.2489(2) 0.77395(16) 0.0275(6) Uani 1 1 d .
C8 C 0.6702(3) 1.1348(3) 0.96455(18) 0.0338(6) Uani 1 1 d .
H8A H 0.5750 1.0793 0.9447 0.041 Uiso 1 1 calc R
C19 C 0.7898(3) 0.9860(3) 0.58517(16) 0.0268(6) Uani 1 1 d .
C27 C 1.0377(4) 0.8228(3) 0.56861(19) 0.0407(7) Uani 1 1 d .
H27A H 1.0749 0.8256 0.5168 0.061 Uiso 1 1 calc R
H27B H 0.9728 0.7389 0.5634 0.061 Uiso 1 1 calc R
H27C H 1.1163 0.8492 0.6119 0.061 Uiso 1 1 calc R
C33 C 0.6727(4) 0.7521(3) 0.9091(2) 0.0485(9) Uani 1 1 d .
H33A H 0.7189 0.6937 0.8890 0.058 Uiso 1 1 calc R
H33B H 0.5867 0.7118 0.9321 0.058 Uiso 1 1 calc R
C12 C 0.9017(3) 1.2570(3) 0.94118(17) 0.0314(6) Uani 1 1 d .
H12A H 0.9655 1.2853 0.9051 0.038 Uiso 1 1 calc R
C26 C 1.1800(3) 1.1051(3) 0.6538(2) 0.0432(8) Uani 1 1 d .
H26A H 1.2254 1.1267 0.6075 0.065 Uiso 1 1 calc R
H26B H 1.2210 1.0549 0.6725 0.065 Uiso 1 1 calc R
H26C H 1.1957 1.1799 0.6984 0.065 Uiso 1 1 calc R
C24 C 0.6545(3) 0.9967(3) 0.55996(18) 0.0349(7) Uani 1 1 d .
H24A H 0.6587 1.0124 0.5071 0.052 Uiso 1 1 calc R
H24B H 0.6429 1.0644 0.6010 0.052 Uiso 1 1 calc R
H24C H 0.5740 0.9202 0.5554 0.052 Uiso 1 1 calc R
C11 C 0.9477(4) 1.2962(3) 1.02447(19) 0.0408(7) Uani 1 1 d .
H11A H 1.0423 1.3523 1.0451 0.049 Uiso 1 1 calc R
C15 C 0.5800(3) 1.3233(3) 0.6890(2) 0.0398(7) Uani 1 1 d .
H15A H 0.5050 1.3077 0.6489 0.048 Uiso 1 1 calc R
C34 C 0.7733(4) 0.8680(3) 0.9716(2) 0.0442(8) Uani 1 1 d .
H34A H 0.7215 0.9136 1.0051 0.053 Uiso 1 1 calc R
H34B H 0.8334 0.8503 1.0079 0.053 Uiso 1 1 calc R
C28 C 0.7114(3) 0.7499(3) 0.51729(19) 0.0379(7) Uani 1 1 d .
H28A H 0.7160 0.7367 0.4588 0.057 Uiso 1 1 calc R
H28B H 0.6152 0.7414 0.5285 0.057 Uiso 1 1 calc R
H28C H 0.7356 0.6892 0.5340 0.057 Uiso 1 1 calc R
C16 C 0.6825(4) 1.4404(3) 0.7208(2) 0.0424(8) Uani 1 1 d .
H16A H 0.6788 1.5051 0.7022 0.051 Uiso 1 1 calc R
C9 C 0.7179(4) 1.1748(3) 1.04735(19) 0.0418(8) Uani 1 1 d .
H9A H 0.6546 1.1476 1.0840 0.050 Uiso 1 1 calc R
C25 C 0.9506(4) 1.2183(3) 0.6542(2) 0.0419(8) Uani 1 1 d .
H25A H 0.9816 1.2525 0.6096 0.063 Uiso 1 1 calc R
H25B H 1.0256 1.2593 0.7010 0.063 Uiso 1 1 calc R
H25C H 0.8648 1.2310 0.6703 0.063 Uiso 1 1 calc R
Si1 Si 0.32029(8) 0.64342(7) 0.62429(5) 0.03289(19) Uani 1 1 d .
C4 C 0.2821(3) 0.9426(3) 0.79215(18) 0.0320(6) Uani 1 1 d .
H4A H 0.2050 0.9587 0.8152 0.038 Uiso 1 1 calc R
C5 C 0.2607(3) 0.8277(3) 0.73903(17) 0.0306(6) Uani 1 1 d .
H5A H 0.1674 0.7663 0.7267 0.037 Uiso 1 1 calc R
C10 C 0.8567(4) 1.2541(3) 1.0772(2) 0.0461(8) Uani 1 1 d .
H10A H 0.8892 1.2794 1.1339 0.055 Uiso 1 1 calc R
C31 C 0.1391(4) 0.5411(3) 0.6357(3) 0.0551(10) Uani 1 1 d .
H31A H 0.1122 0.4603 0.5952 0.083 Uiso 1 1 calc R
H31B H 0.0709 0.5768 0.6272 0.083 Uiso 1 1 calc R
H31C H 0.1392 0.5327 0.6906 0.083 Uiso 1 1 calc R
C29 C 0.4448(4) 0.5690(3) 0.6363(2) 0.0438(8) Uani 1 1 d .
H29A H 0.5406 0.6210 0.6305 0.066 Uiso 1 1 calc R
H29B H 0.4147 0.4892 0.5942 0.066 Uiso 1 1 calc R
H29C H 0.4446 0.5576 0.6904 0.066 Uiso 1 1 calc R
C30 C 0.3094(4) 0.6602(3) 0.5201(2) 0.0475(8) Uani 1 1 d .
H30A H 0.4026 0.7132 0.5116 0.071 Uiso 1 1 calc R
H30B H 0.2406 0.6967 0.5149 0.071 Uiso 1 1 calc R
H30C H 0.2792 0.5794 0.4791 0.071 Uiso 1 1 calc R

loop_
_atom_site_aniso_label
_atom_site_aniso_U_11
_atom_site_aniso_U_22
_atom_site_aniso_U_33
_atom_site_aniso_U_23
_atom_site_aniso_U_13
_atom_site_aniso_U_12
C37 0.171(8) 0.078(4) 0.145(7) -0.012(4) 0.073(6) 0.033(4)
C36 0.089(5) 0.084(5) 0.253(11) -0.026(5) -0.043(6) 0.043(4)
C38 0.112(5) 0.110(5) 0.087(4) 0.025(4) 0.004(3) 0.043(4)
C39 0.089(4) 0.069(3) 0.093(4) 0.032(3) 0.020(3) 0.029(3)
O3 0.155(5) 0.091(3) 0.156(5) 0.047(3) 0.002(4) 0.051(3)
Zr1 0.01882(13) 0.02150(14) 0.02060(14) 0.00770(10) -0.00036(9) 0.00600(10)
Cl2 0.0218(3) 0.0313(3) 0.0257(3) 0.0081(3) -0.0022(2) 0.0052(3)
P1 0.0233(3) 0.0210(3) 0.0229(3) 0.0071(3) -0.0012(3) 0.0066(3)
Cl1 0.0339(4) 0.0286(3) 0.0387(4) 0.0150(3) 0.0074(3) 0.0151(3)
O2 0.0245(9) 0.0279(10) 0.0246(10) 0.0110(8) -0.0024(7) 0.0067(8)
O1 0.0212(9) 0.0214(9) 0.0243(9) 0.0061(7) -0.0013(7) 0.0067(7)
C14 0.0312(15) 0.0279(14) 0.0327(15) 0.0106(12) -0.0019(12) 0.0079(12)
C7 0.0310(14) 0.0261(13) 0.0223(13) 0.0062(11) -0.0018(11) 0.0115(11)
C2 0.0235(13) 0.0252(13) 0.0254(13) 0.0111(11) -0.0008(10) 0.0085(11)
C22 0.0306(14) 0.0379(15) 0.0215(13) 0.0129(12) 0.0042(11) 0.0142(12)
C21 0.0263(14) 0.0369(15) 0.0220(13) 0.0131(12) 0.0037(11) 0.0053(12)
C6 0.0224(13) 0.0277(14) 0.0270(14) 0.0138(11) -0.0012(10) 0.0064(11)
C20 0.0345(15) 0.0279(14) 0.0222(13) 0.0125(11) 0.0032(11) 0.0051(12)
C1 0.0235(13) 0.0270(13) 0.0231(13) 0.0132(11) -0.0009(10) 0.0097(11)
C23 0.0315(14) 0.0307(14) 0.0196(13) 0.0076(11) 0.0012(11) 0.0118(12)
C35 0.0334(15) 0.0364(16) 0.0276(15) 0.0143(12) -0.0071(12) 0.0082(13)
C17 0.0502(19) 0.0218(14) 0.0446(18) 0.0099(13) -0.0032(15) 0.0064(13)
C32 0.0272(14) 0.0377(16) 0.0363(16) 0.0203(13) 0.0014(12) 0.0040(12)
C18 0.0381(16) 0.0270(15) 0.0381(17) 0.0083(13) -0.0073(13) 0.0067(13)
C3 0.0310(14) 0.0305(14) 0.0292(14) 0.0126(12) 0.0027(11) 0.0155(12)
C13 0.0335(15) 0.0255(13) 0.0247(14) 0.0088(11) 0.0009(11) 0.0120(12)
C8 0.0356(16) 0.0338(15) 0.0312(15) 0.0107(12) -0.0006(12) 0.0124(13)
C19 0.0297(14) 0.0327(14) 0.0196(13) 0.0109(11) 0.0022(10) 0.0119(12)
C27 0.0444(18) 0.059(2) 0.0315(16) 0.0157(15) 0.0109(13) 0.0330(17)
C33 0.0444(19) 0.050(2) 0.048(2) 0.0306(17) -0.0061(15) 0.0037(16)
C12 0.0329(15) 0.0305(15) 0.0272(14) 0.0083(12) -0.0005(12) 0.0090(12)
C26 0.0255(15) 0.059(2) 0.0359(17) 0.0200(16) 0.0051(13) 0.0018(14)
C24 0.0355(16) 0.0449(17) 0.0311(15) 0.0171(13) 0.0006(12) 0.0194(14)
C11 0.0430(18) 0.0393(17) 0.0300(16) 0.0050(13) -0.0077(13) 0.0096(14)
C15 0.0418(18) 0.0384(17) 0.0417(18) 0.0191(14) -0.0055(14) 0.0138(14)
C34 0.0469(19) 0.050(2) 0.0335(17) 0.0237(15) -0.0029(14) 0.0091(16)
C28 0.0414(17) 0.0326(16) 0.0296(15) 0.0040(13) -0.0053(13) 0.0076(13)
C16 0.052(2) 0.0330(16) 0.0491(19) 0.0212(15) 0.0025(16) 0.0181(15)
C9 0.052(2) 0.0481(19) 0.0291(16) 0.0191(14) 0.0096(14) 0.0180(16)
C25 0.058(2) 0.0305(16) 0.0332(16) 0.0141(13) 0.0127(15) 0.0087(15)
Si1 0.0284(4) 0.0255(4) 0.0363(4) 0.0082(3) -0.0062(3) 0.0026(3)
C4 0.0261(14) 0.0452(17) 0.0338(15) 0.0188(13) 0.0049(12) 0.0189(13)
C5 0.0221(13) 0.0378(16) 0.0320(15) 0.0178(13) -0.0006(11) 0.0068(12)
C10 0.053(2) 0.051(2) 0.0249(16) 0.0092(14) -0.0049(14) 0.0114(16)
C31 0.0395(19) 0.0349(18) 0.071(3) 0.0131(17) -0.0022(17) -0.0048(15)
C29 0.0442(18) 0.0272(15) 0.053(2) 0.0062(14) -0.0080(15) 0.0117(14)
C30 0.048(2) 0.051(2) 0.0356(18) 0.0079(15) -0.0059(15) 0.0145(16)

loop_
_atom_type_symbol
_atom_type_description
_atom_type_scat_dispersion_real
_atom_type_scat_dispersion_imag
_atom_type_scat_source
C C 0.0033 0.0016 'International Tables Vol C Tables 4.2.6.8 and 6.1.1.4'
H H 0.0000 0.0000 'International Tables Vol C Tables 4.2.6.8 and 6.1.1.4'
O O 0.0106 0.0060 'International Tables Vol C Tables 4.2.6.8 and 6.1.1.4'
Si Si 0.0817 0.0704 'International Tables Vol C Tables 4.2.6.8 and 6.1.1.4'
P P 0.1023 0.0942 'International Tables Vol C Tables 4.2.6.8 and 6.1.1.4'
Cl Cl 0.1484 0.1585 'International Tables Vol C Tables 4.2.6.8 and 6.1.1.4'
Zr Zr -2.9673 0.5597 'International Tables Vol C Tables 4.2.6.8 and 6.1.1.4'

loop_
_geom_angle_atom_site_label_1
_geom_angle_atom_site_label_2
_geom_angle_atom_site_label_3
_geom_angle
C38 C37 C36 106.7(7)
C38 C37 H37A 110.4
C36 C37 H37A 110.4
C38 C37 H37B 110.4
C36 C37 H37B 110.4
H37A C37 H37B 108.6
O3 C36 C37 106.9(6)
O3 C36 H36A 110.3
C37 C36 H36A 110.3
O3 C36 H36B 110.3
C37 C36 H36B 110.3
H36A C36 H36B 108.6
C37 C38 C39 106.8(6)
C37 C38 H38A 110.4
C39 C38 H38A 110.4
C37 C38 H38B 110.4
C39 C38 H38B 110.4
H38A C38 H38B 108.6
O3 C39 C38 106.8(5)
O3 C39 H39A 110.4
C38 C39 H39A 110.4
O3 C39 H39B 110.4
C38 C39 H39B 110.4
H39A C39 H39B 108.6
C39 O3 C36 104.4(6)
O1 Zr1 O2 76.35(7)
O1 Zr1 Cl2 146.10(5)
O2 Zr1 Cl2 78.94(5)
O1 Zr1 Cl1 97.46(5)
O2 Zr1 Cl1 75.10(5)
Cl2 Zr1 Cl1 98.22(2)
O1 Zr1 C23 82.35(8)
O2 Zr1 C23 150.41(8)
Cl2 Zr1 C23 128.09(7)
Cl1 Zr1 C23 87.73(7)
O1 Zr1 C19 77.91(8)
O2 Zr1 C19 151.56(8)
Cl2 Zr1 C19 118.33(7)
Cl1 Zr1 C19 120.38(7)
C23 Zr1 C19 32.69(9)
O1 Zr1 C20 106.57(8)
O2 Zr1 C20 152.88(8)
Cl2 Zr1 C20 85.74(7)
Cl1 Zr1 C20 129.70(7)
C23 Zr1 C20 53.87(9)
C19 Zr1 C20 32.62(9)
O1 Zr1 C22 113.94(8)
O2 Zr1 C22 151.44(8)
Cl2 Zr1 C22 98.80(7)
Cl1 Zr1 C22 77.10(7)
C23 Zr1 C22 32.43(9)
C19 Zr1 C22 53.46(9)
C20 Zr1 C22 52.89(9)
O1 Zr1 C21 130.47(8)
O2 Zr1 C21 152.98(7)
Cl2 Zr1 C21 75.21(6)
Cl1 Zr1 C21 100.82(7)
C23 Zr1 C21 53.13(9)
C19 Zr1 C21 53.14(9)
C20 Zr1 C21 31.76(9)
C22 Zr1 C21 31.45(9)
O1 Zr1 P1 68.83(5)
O2 Zr1 P1 70.63(5)
Cl2 Zr1 P1 81.30(2)
Cl1 Zr1 P1 145.18(2)
C23 Zr1 P1 120.09(6)
C19 Zr1 P1 88.93(7)
C20 Zr1 P1 85.10(7)
C22 Zr1 P1 137.62(7)
C21 Zr1 P1 112.47(7)
C2 P1 C7 107.20(13)
C2 P1 C13 103.15(12)
C7 P1 C13 103.81(12)
C2 P1 Zr1 95.57(9)
C7 P1 Zr1 113.08(9)
C13 P1 Zr1 131.12(9)
C32 O2 C35 108.0(2)
C32 O2 Zr1 119.53(16)
C35 O2 Zr1 124.06(16)
C1 O1 Zr1 137.60(16)
C15 C14 C13 121.0(3)
C15 C14 H14A 119.5
C13 C14 H14A 119.5
C8 C7 C12 118.6(3)
C8 C7 P1 123.2(2)
C12 C7 P1 118.0(2)
C3 C2 C1 119.9(2)
C3 C2 P1 124.1(2)
C1 C2 P1 116.0(2)
C21 C22 C23 108.2(3)
C21 C22 C27 124.8(3)
C23 C22 C27 126.3(3)
C21 C22 Zr1 75.46(16)
C23 C22 Zr1 71.19(15)
C27 C22 Zr1 126.52(19)
C22 C21 C20 108.4(2)
C22 C21 C26 124.8(3)
C20 C21 C26 126.4(3)
C22 C21 Zr1 73.09(16)
C20 C21 Zr1 72.07(15)
C26 C21 Zr1 127.06(19)
C5 C6 C1 116.7(3)
C5 C6 Si1 118.6(2)
C1 C6 Si1 124.6(2)
C21 C20 C19 107.9(2)
C21 C20 C25 124.0(3)
C19 C20 C25 127.6(3)
C21 C20 Zr1 76.17(16)
C19 C20 Zr1 72.51(15)
C25 C20 Zr1 123.58(19)
O1 C1 C2 119.6(2)
O1 C1 C6 120.1(2)
C2 C1 C6 120.4(2)
C19 C23 C22 107.9(2)
C19 C23 C28 127.4(3)
C22 C23 C28 124.5(3)
C19 C23 Zr1 74.21(15)
C22 C23 Zr1 76.38(15)
C28 C23 Zr1 119.31(19)
O2 C35 C34 105.3(2)
O2 C35 H35A 110.7
C34 C35 H35A 110.7
O2 C35 H35B 110.7
C34 C35 H35B 110.7
H35A C35 H35B 108.8
C16 C17 C18 120.6(3)
C16 C17 H17A 119.7
C18 C17 H17A 119.7
O2 C32 C33 106.4(2)
O2 C32 H32A 110.4
C33 C32 H32A 110.4
O2 C32 H32B 110.4
C33 C32 H32B 110.4
H32A C32 H32B 108.6
C17 C18 C13 120.7(3)
C17 C18 H18A 119.7
C13 C18 H18A 119.7
C4 C3 C2 120.5(3)
C4 C3 H3A 119.8
C2 C3 H3A 119.8
C18 C13 C14 117.9(3)
C18 C13 P1 121.8(2)
C14 C13 P1 120.0(2)
C9 C8 C7 120.3(3)
C9 C8 H8A 119.8
C7 C8 H8A 119.8
C23 C19 C20 107.6(2)
C23 C19 C24 125.1(3)
C20 C19 C24 127.0(3)
C23 C19 Zr1 73.11(15)
C20 C19 Zr1 74.86(15)
C24 C19 Zr1 122.56(19)
C22 C27 H27A 109.5
C22 C27 H27B 109.5
H27A C27 H27B 109.5
C22 C27 H27C 109.5
H27A C27 H27C 109.5
H27B C27 H27C 109.5
C32 C33 C34 103.0(3)
C32 C33 H33A 111.2
C34 C33 H33A 111.2
C32 C33 H33B 111.2
C34 C33 H33B 111.2
H33A C33 H33B 109.1
C11 C12 C7 120.3(3)
C11 C12 H12A 119.9
C7 C12 H12A 119.9
C21 C26 H26A 109.5
C21 C26 H26B 109.5
H26A C26 H26B 109.5
C21 C26 H26C 109.5
H26A C26 H26C 109.5
H26B C26 H26C 109.5
C19 C24 H24A 109.5
C19 C24 H24B 109.5
H24A C24 H24B 109.5
C19 C24 H24C 109.5
H24A C24 H24C 109.5
H24B C24 H24C 109.5
C10 C11 C12 120.4(3)
C10 C11 H11A 119.8
C12 C11 H11A 119.8
C14 C15 C16 120.5(3)
C14 C15 H15A 119.8
C16 C15 H15A 119.8
C35 C34 C33 101.9(3)
C35 C34 H34A 111.4
C33 C34 H34A 111.4
C35 C34 H34B 111.4
C33 C34 H34B 111.4
H34A C34 H34B 109.3
C23 C28 H28A 109.5
C23 C28 H28B 109.5
H28A C28 H28B 109.5
C23 C28 H28C 109.5
H28A C28 H28C 109.5
H28B C28 H28C 109.5
C17 C16 C15 119.3(3)
C17 C16 H16A 120.3
C15 C16 H16A 120.3
C10 C9 C8 120.7(3)
C10 C9 H9A 119.7
C8 C9 H9A 119.7
C20 C25 H25A 109.5
C20 C25 H25B 109.5
H25A C25 H25B 109.5
C20 C25 H25C 109.5
H25A C25 H25C 109.5
H25B C25 H25C 109.5
C29 Si1 C30 111.31(17)
C29 Si1 C31 108.05(17)
C30 Si1 C31 106.87(18)
C29 Si1 C6 112.80(13)
C30 Si1 C6 109.26(14)
C31 Si1 C6 108.33(16)
C3 C4 C5 119.0(3)
C3 C4 H4A 120.5
C5 C4 H4A 120.5
C4 C5 C6 123.6(3)
C4 C5 H5A 118.2
C6 C5 H5A 118.2
C11 C10 C9 119.7(3)
C11 C10 H10A 120.1
C9 C10 H10A 120.1
Si1 C31 H31A 109.5
Si1 C31 H31B 109.5
H31A C31 H31B 109.5
Si1 C31 H31C 109.5
H31A C31 H31C 109.5
H31B C31 H31C 109.5
Si1 C29 H29A 109.5
Si1 C29 H29B 109.5
H29A C29 H29B 109.5
Si1 C29 H29C 109.5
H29A C29 H29C 109.5
H29B C29 H29C 109.5
Si1 C30 H30A 109.5
Si1 C30 H30B 109.5
H30A C30 H30B 109.5
Si1 C30 H30C 109.5
H30A C30 H30C 109.5
H30B C30 H30C 109.5

loop_
_geom_bond_atom_site_label_1
_geom_bond_atom_site_label_2
_geom_bond_distance
C37 C38 1.381(9)
C37 C36 1.487(12)
C37 H37A 0.9900
C37 H37B 0.9900
C36 O3 1.477(10)
C36 H36A 0.9900
C36 H36B 0.9900
C38 C39 1.482(8)
C38 H38A 0.9900
C38 H38B 0.9900
C39 O3 1.397(6)
C39 H39A 0.9900
C39 H39B 0.9900
Zr1 O1 2.0535(17)
Zr1 O2 2.4521(19)
Zr1 Cl2 2.4615(7)
Zr1 Cl1 2.4738(7)
Zr1 C23 2.511(3)
Zr1 C19 2.525(3)
Zr1 C20 2.556(3)
Zr1 C22 2.578(3)
Zr1 C21 2.608(3)
Zr1 P1 2.9186(7)
P1 C2 1.808(3)
P1 C7 1.833(3)
P1 C13 1.840(3)
O2 C32 1.460(3)
O2 C35 1.472(3)
O1 C1 1.346(3)
C14 C15 1.380(4)
C14 C13 1.396(4)
C14 H14A 0.9500
C7 C8 1.396(4)
C7 C12 1.406(4)
C2 C3 1.403(4)
C2 C1 1.408(4)
C22 C21 1.406(4)
C22 C23 1.422(4)
C22 C27 1.503(4)
C21 C20 1.414(4)
C21 C26 1.504(4)
C6 C5 1.392(4)
C6 C1 1.423(4)
C6 Si1 1.886(3)
C20 C19 1.427(4)
C20 C25 1.501(4)
C23 C19 1.417(4)
C23 C28 1.500(4)
C35 C34 1.511(4)
C35 H35A 0.9900
C35 H35B 0.9900
C17 C16 1.379(5)
C17 C18 1.388(4)
C17 H17A 0.9500
C32 C33 1.504(4)
C32 H32A 0.9900
C32 H32B 0.9900
C18 C13 1.396(4)
C18 H18A 0.9500
C3 C4 1.374(4)
C3 H3A 0.9500
C8 C9 1.386(4)
C8 H8A 0.9500
C19 C24 1.507(4)
C27 H27A 0.9800
C27 H27B 0.9800
C27 H27C 0.9800
C33 C34 1.512(5)
C33 H33A 0.9900
C33 H33B 0.9900
C12 C11 1.391(4)
C12 H12A 0.9500
C26 H26A 0.9800
C26 H26B 0.9800
C26 H26C 0.9800
C24 H24A 0.9800
C24 H24B 0.9800
C24 H24C 0.9800
C11 C10 1.379(5)
C11 H11A 0.9500
C15 C16 1.383(5)
C15 H15A 0.9500
C34 H34A 0.9900
C34 H34B 0.9900
C28 H28A 0.9800
C28 H28B 0.9800
C28 H28C 0.9800
C16 H16A 0.9500
C9 C10 1.384(5)
C9 H9A 0.9500
C25 H25A 0.9800
C25 H25B 0.9800
C25 H25C 0.9800
Si1 C29 1.863(3)
Si1 C30 1.868(4)
Si1 C31 1.872(4)
C4 C5 1.392(4)
C4 H4A 0.9500
C5 H5A 0.9500
C10 H10A 0.9500
C31 H31A 0.9800
C31 H31B 0.9800
C31 H31C 0.9800
C29 H29A 0.9800
C29 H29B 0.9800
C29 H29C 0.9800
C30 H30A 0.9800
C30 H30B 0.9800
C30 H30C 0.9800
